data_4343711
loop_
_publ_author_name
'Gourdon, O.'
'Evain, M.'
'Brec, R.'
'Jobic, S.'
'Koo, H.-J.'
'Whangbo Myunghwan'
'Corraze, B.'
'Chauvet, O.'

_publ_section_title
;
 On the origin of the sqrt(7) X sqrt(7) superstructure and the anomalous
 magnetic and transport properties of the layered compound Sr6 V9 S22 O2
;
_journal_name_full 'Inorganic Chemistry'
_journal_page_first 2898
_journal_page_last 2904
_journal_volume 40
_journal_year 2001
_chemical_formula_sum 'O2 S22 Sr6 V9'
_chemical_name_systematic 'Sr6 V9 S22 O2'
_space_group_IT_number 148
_symmetry_space_group_name_Hall '-R 3'
_symmetry_space_group_name_H-M 'R -3 :H'
_cell_angle_alpha 90
_cell_angle_beta 90
_cell_angle_gamma 120
_cell_formula_units_Z 3
_cell_length_a 8.7905
_cell_length_b 8.7905
_cell_length_c 34.981
_cell_volume 2340.939
_citation_journal_id_ASTM INOCAJ
_cod_data_source_file Gourdon_INOCAJ_2001_1076.cif
_cod_data_source_block O2S22Sr6V9
_cod_original_cell_volume 2340.938
_cod_database_code 4343711

loop_
_symmetry_equiv_pos_as_xyz
x,y,z
-y,x-y,z
-x+y,-x,z
-x,-y,-z
y,-x+y,-z
x-y,x,-z
x+2/3,y+1/3,z+1/3
-y+2/3,x-y+1/3,z+1/3
-x+y+2/3,-x+1/3,z+1/3
-x+2/3,-y+1/3,-z+1/3
y+2/3,-x+y+1/3,-z+1/3
x-y+2/3,x+1/3,-z+1/3
x+1/3,y+2/3,z+2/3
-y+1/3,x-y+2/3,z+2/3
-x+y+1/3,-x+2/3,z+2/3
-x+1/3,-y+2/3,-z+2/3
y+1/3,-x+y+2/3,-z+2/3
x-y+1/3,x+2/3,-z+2/3

loop_
_atom_site_label
_atom_site_type_symbol
_atom_site_fract_x
_atom_site_fract_y
_atom_site_fract_z
_atom_site_occupancy
_atom_site_U_iso_or_equiv
O1 O-2 0 0 0.20276 1 0.0
V2 V+4 0 0 0 1 0.0
S3 S-1 0.6667 0.3333 -0.04329 1 0.0
S2 S-2 0.90278 0.52523 0.040644 1 0.0
S4 S-2 0.01305 0.7746 0.13342 1 0.0
Sr1 Sr+2 0.97851 0.38317 0.111464 1 0.0
V1 V+3 0.85264 0.28757 0.999237 1 0.0
V3 V+4 0 0 0.1528 1 0.0
S1 S-2 0.04665 0.23796 0.03962 1 0.0
S5 S-1 0.3333 0.6667 0.13664 1 0.0
